data_7062241
loop_
_publ_author_name
'Troya, Jos\'e'
'Quesada-Moreno, Mar\'ia Mar'
'Jim\'enez, Juan-Ram\'on'
'Herrera, Juan Manuel'

_publ_section_title
;
 Unprecedented Ir(iii) cationic complexes based on tridentate tetrazolate
 ligands: synthesis, photophysics and encapsulation in SiO2 nanoparticles
;
_journal_issue 9
_journal_name_full 'New Journal of Chemistry'
_journal_page_first 4577
_journal_page_last 4585
_journal_paper_doi 10.1039/D2NJ06037J
_journal_volume 47
_journal_year 2023
_chemical_formula_moiety 'C28 H18 Ir N9, 2(F6 P), C2 H3 N'
_chemical_formula_sum 'C30 H21 F12 Ir N10 P2'
_chemical_formula_weight 1003.71
_space_group_crystal_system monoclinic
_space_group_IT_number 14
_space_group_name_Hall '-P 2ybc'
_space_group_name_H-M_alt 'P 1 21/c 1'
_atom_sites_solution_hydrogens geom
_atom_sites_solution_primary direct
_audit_creation_date 2019-04-24
_audit_creation_method
;
Olex2 1.2
(compiled 2018.05.29 svn.r3508 for OlexSys, GUI svn.r5506)
;
_audit_update_record
;
2023-01-11 deposited with the CCDC.	2023-01-23 downloaded from the CCDC.
;
_cell_angle_alpha 90
_cell_angle_beta 91.2258(12)
_cell_angle_gamma 90
_cell_formula_units_Z 4
_cell_length_a 13.6360(5)
_cell_length_b 11.6774(4)
_cell_length_c 20.3107(7)
_cell_measurement_reflns_used 9932
_cell_measurement_temperature 100
_cell_measurement_theta_max 30.578
_cell_measurement_theta_min 2.659
_cell_volume 3233.4(2)
_computing_cell_refinement 'SAINT v8.37A (Bruker, 2015)'
_computing_data_collection 'APEX4 v2022.1-1 (Bruker, 2022)'
_computing_data_reduction 'SAINT v8.37A (Bruker, 2015)'
_computing_molecular_graphics 'Olex2 (Dolomanov et al., 2009)'
_computing_publication_material 'Olex2 (Dolomanov et al., 2009)'
_computing_structure_refinement 'ShelXL (Sheldrick, 2015)'
_computing_structure_solution 'ShelXS (Sheldrick, 2008)'
_diffrn_ambient_temperature 100.0
_diffrn_measured_fraction_theta_full 0.999
_diffrn_measured_fraction_theta_max 0.993
_diffrn_measurement_device_type 'Bruker VENTURE'
_diffrn_radiation_type MoK\a
_diffrn_radiation_wavelength 0.71073
_diffrn_reflns_av_R_equivalents 0.0534
_diffrn_reflns_av_unetI/netI 0.0270
_diffrn_reflns_Laue_measured_fraction_full 0.999
_diffrn_reflns_Laue_measured_fraction_max 0.993
_diffrn_reflns_limit_h_max 19
_diffrn_reflns_limit_h_min -19
_diffrn_reflns_limit_k_max 16
_diffrn_reflns_limit_k_min -16
_diffrn_reflns_limit_l_max 28
_diffrn_reflns_limit_l_min -29
_diffrn_reflns_number 74808
_diffrn_reflns_point_group_measured_fraction_full 0.999
_diffrn_reflns_point_group_measured_fraction_max 0.993
_diffrn_reflns_theta_full 25.242
_diffrn_reflns_theta_max 30.652
_diffrn_reflns_theta_min 2.296
_exptl_absorpt_coefficient_mu 4.341
_exptl_absorpt_correction_T_max 0.5677
_exptl_absorpt_correction_T_min 0.3402
_exptl_absorpt_correction_type multi-scan
_exptl_absorpt_process_details
'SADABS-2014/5 (Bruker,2014/5) was used for absorption correction. wR2(int) was 0.1021 before and 0.0531 after correction. The Ratio of minimum to maximum transmission is 0.5993. The \l/2 correction factor is 0.00150.'
_exptl_crystal_colour 'metallic dark red'
_exptl_crystal_colour_lustre metallic
_exptl_crystal_colour_modifier dark
_exptl_crystal_colour_primary red
_exptl_crystal_density_diffrn 2.062
_exptl_crystal_description block
_exptl_crystal_F_000 1944
_exptl_crystal_size_max 0.339
_exptl_crystal_size_mid 0.31
_exptl_crystal_size_min 0.239
_refine_diff_density_max 1.378
_refine_diff_density_min -1.156
_refine_diff_density_rms 0.118
_refine_ls_extinction_method none
_refine_ls_goodness_of_fit_ref 1.175
_refine_ls_hydrogen_treatment constr
_refine_ls_matrix_type full
_refine_ls_number_parameters 534
_refine_ls_number_reflns 9938
_refine_ls_number_restraints 52
_refine_ls_restrained_S_all 1.192
_refine_ls_R_factor_all 0.0320
_refine_ls_R_factor_gt 0.0241
_refine_ls_shift/su_max 0.002
_refine_ls_shift/su_mean 0.000
_refine_ls_structure_factor_coef Fsqd
_refine_ls_weighting_details 'w=1/[\s^2^(Fo^2^)+6.9864P] where P=(Fo^2^+2Fc^2^)/3'
_refine_ls_weighting_scheme calc
_refine_ls_wR_factor_gt 0.0513
_refine_ls_wR_factor_ref 0.0542
_reflns_Friedel_coverage 0.000
_reflns_number_gt 8804
_reflns_number_total 9938
_reflns_threshold_expression 'I > 2\s(I)'
_cod_data_source_file d2nj06037j2.cif
_cod_data_source_block jmh60
_cod_depositor_comments 'Adding full bibliography for 7062241--7062242.cif.'
_cod_database_code 7062241
_shelxl_version_number 2013-4
_shelx_space_group_comment
;
The symmetry employed for this shelxl refinement is uniquely defined
by the following loop, which should always be used as a source of
symmetry information in preference to the above space-group names.
They are only intended as comments.
;
_shelx_estimated_absorpt_t_max 0.423
_shelx_estimated_absorpt_t_min 0.321
_olex2_refinement_description
;
1. Fixed Uiso
 At 1.2 times of:
  All C(H) groups
 At 1.5 times of:
  All C(H,H,H) groups
2. Restrained distances
 P2-F10 \\sim P2-F10A
 with sigma of 0.02
 P2-F9 \\sim P2-F9A
 with sigma of 0.02
 P2-F11 \\sim P2-F11A
 with sigma of 0.02
 P2-F12 \\sim P2-F12A
 with sigma of 0.02
3. Uiso/Uaniso restraints and constraints
Uanis(F12) \\sim Ueq, Uanis(F11A) \\sim Ueq, Uanis(F11) \\sim Ueq, Uanis(F10A)
\\sim Ueq, Uanis(F10) \\sim Ueq, Uanis(F9A) \\sim Ueq, Uanis(F9) \\sim Ueq:
with sigma of 0.05 and sigma for terminal atoms of 0.1
Uanis(F9A) \\sim Ueq, Uanis(F9) \\sim Ueq, Uanis(F12A) \\sim Ueq, Uanis(F12)
\\sim Ueq, Uanis(F11A) \\sim Ueq, Uanis(F11) \\sim Ueq, Uanis(F10A) \\sim Ueq:
with sigma of 0.01 and sigma for terminal atoms of 0.02
Uanis(F12) \\sim Ueq, Uanis(F11A) \\sim Ueq, Uanis(F11) \\sim Ueq, Uanis(F10A)
\\sim Ueq, Uanis(F10) \\sim Ueq, Uanis(F9A) \\sim Ueq, Uanis(F9) \\sim Ueq,
Uanis(F12A) \\sim Ueq: with sigma of 0.005 and sigma for terminal atoms of 0.01
4. Others
 Sof(F9A)=Sof(F10A)=Sof(F11A)=Sof(F12A)=1-FVAR(1)
 Sof(F9)=Sof(F10)=Sof(F11)=Sof(F12)=FVAR(1)
5.a Aromatic/amide H refined with riding coordinates:
 C1(H1), C2(H2), C3(H3), C4(H4), C7(H7), C8(H8), C9(H9), C12(H12), C13(H13),
 C14(H14), C15(H15), C16(H16), C17(H17), C18(H18), C21(H21), C23(H23), C25(H25),
  C26(H26)
5.b Idealised Me refined as rotating group:
 C1S(H1SA,H1SB,H1SC)
;
_olex2_submission_special_instructions 'No special instructions were received'

loop_
_space_group_symop_operation_xyz
'x, y, z'
'-x, y+1/2, -z+1/2'
'-x, -y, -z'
'x, -y-1/2, z-1/2'

loop_
_atom_site_label
_atom_site_type_symbol
_atom_site_fract_x
_atom_site_fract_y
_atom_site_fract_z
_atom_site_U_iso_or_equiv
_atom_site_adp_type
_atom_site_occupancy
_atom_site_site_symmetry_order
_atom_site_calc_flag
_atom_site_refinement_flags_posn
_atom_site_refinement_flags_adp
_atom_site_refinement_flags_occupancy
_atom_site_disorder_assembly
_atom_site_disorder_group
Ir1 Ir 0.26584(2) 0.31548(2) 0.48542(2) 0.01239(3) Uani 1 1 d . . . . .
N1 N 0.19990(16) 0.33974(18) 0.39511(11) 0.0176(4) Uani 1 1 d . . . . .
N2 N 0.38156(15) 0.35076(17) 0.43245(10) 0.0146(4) Uani 1 1 d . . . . .
N3 N 0.37338(14) 0.31390(17) 0.55820(10) 0.0143(3) Uani 1 1 d . . . . .
N4 N 0.27017(15) 0.13929(17) 0.47510(10) 0.0142(4) Uani 1 1 d . . . . .
N5 N 0.14847(14) 0.27347(17) 0.53771(10) 0.0134(3) Uani 1 1 d . . . . .
N6 N 0.21262(15) 0.47181(17) 0.51308(11) 0.0159(4) Uani 1 1 d . . . . .
N7 N 0.23111(16) 0.58259(19) 0.50193(12) 0.0212(4) Uani 1 1 d . . . . .
N8 N 0.15907(18) 0.6415(2) 0.52900(14) 0.0259(5) Uani 1 1 d . . . . .
N9 N 0.09293(17) 0.57138(19) 0.55619(12) 0.0229(4) Uani 1 1 d . . . . .
C1 C 0.1030(2) 0.3419(2) 0.38173(14) 0.0227(5) Uani 1 1 d . . . . .
H1 H 0.0586 0.3230 0.4155 0.027 Uiso 1 1 calc R . . . .
C2 C 0.0661(2) 0.3710(3) 0.31989(16) 0.0308(6) Uani 1 1 d . . . . .
H2 H -0.0027 0.3750 0.3119 0.037 Uiso 1 1 calc R . . . .
C3 C 0.1300(2) 0.3940(3) 0.27029(15) 0.0318(7) Uani 1 1 d . . . . .
H3 H 0.1057 0.4115 0.2273 0.038 Uiso 1 1 calc R . . . .
C4 C 0.2306(2) 0.3914(3) 0.28345(14) 0.0263(6) Uani 1 1 d . . . . .
H4 H 0.2757 0.4067 0.2496 0.032 Uiso 1 1 calc R . . . .
C5 C 0.26392(19) 0.3662(2) 0.34660(13) 0.0189(5) Uani 1 1 d . . . . .
C6 C 0.36835(18) 0.3697(2) 0.36749(12) 0.0163(4) Uani 1 1 d . . . . .
C7 C 0.4493(2) 0.3915(2) 0.32876(13) 0.0215(5) Uani 1 1 d . . . . .
H7 H 0.4414 0.4058 0.2829 0.026 Uiso 1 1 calc R . . . .
C8 C 0.5419(2) 0.3918(2) 0.35878(14) 0.0223(5) Uani 1 1 d . . . . .
H8 H 0.5980 0.4063 0.3330 0.027 Uiso 1 1 calc R . . . .
C9 C 0.55372(19) 0.3713(2) 0.42589(14) 0.0197(5) Uani 1 1 d . . . . .
H9 H 0.6172 0.3709 0.4461 0.024 Uiso 1 1 calc R . . . .
C10 C 0.47091(17) 0.3514(2) 0.46283(12) 0.0151(4) Uani 1 1 d . . . . .
C11 C 0.46596(17) 0.33094(19) 0.53440(12) 0.0146(4) Uani 1 1 d . . . . .
C12 C 0.54715(18) 0.3330(2) 0.57683(13) 0.0184(4) Uani 1 1 d . . . . .
H12 H 0.6112 0.3422 0.5601 0.022 Uiso 1 1 calc R . . . .
C13 C 0.53350(19) 0.3213(2) 0.64403(13) 0.0213(5) Uani 1 1 d . . . . .
H13 H 0.5885 0.3217 0.6736 0.026 Uiso 1 1 calc R . . . .
C14 C 0.4399(2) 0.3089(2) 0.66795(13) 0.0213(5) Uani 1 1 d . . . . .
H14 H 0.4295 0.3039 0.7140 0.026 Uiso 1 1 calc R . . . .
C15 C 0.36117(19) 0.3040(2) 0.62337(12) 0.0184(4) Uani 1 1 d . . . . .
H15 H 0.2969 0.2932 0.6395 0.022 Uiso 1 1 calc R . . . .
C16 C 0.32791(18) 0.0717(2) 0.44092(13) 0.0186(4) Uani 1 1 d . . . . .
H16 H 0.3795 0.1053 0.4169 0.022 Uiso 1 1 calc R . . . .
C17 C 0.3160(2) -0.0477(2) 0.43873(13) 0.0221(5) Uani 1 1 d . . . . .
H17 H 0.3581 -0.0929 0.4126 0.027 Uiso 1 1 calc R . . . .
C18 C 0.2437(2) -0.0993(2) 0.47413(13) 0.0207(5) Uani 1 1 d . . . . .
H18 H 0.2361 -0.1802 0.4734 0.025 Uiso 1 1 calc R . . . .
C19 C 0.18072(18) -0.0302(2) 0.51179(12) 0.0161(4) Uani 1 1 d . . . . .
C20 C 0.19595(17) 0.0880(2) 0.50985(11) 0.0135(4) Uani 1 1 d . . . . .
C21 C 0.10226(19) -0.0731(2) 0.55141(12) 0.0176(4) Uani 1 1 d . . . . .
H21 H 0.0933 -0.1535 0.5549 0.021 Uiso 1 1 calc R . . . .
C22 C 0.13081(16) 0.16049(19) 0.54405(11) 0.0128(4) Uani 1 1 d . . . . .
C23 C 0.04041(18) -0.0020(2) 0.58400(12) 0.0183(5) Uani 1 1 d . . . . .
H23 H -0.0104 -0.0334 0.6097 0.022 Uiso 1 1 calc R . . . .
C24 C 0.05170(17) 0.1203(2) 0.57977(11) 0.0149(4) Uani 1 1 d . . . . .
C25 C -0.01028(18) 0.2044(2) 0.60723(12) 0.0190(5) Uani 1 1 d . . . . .
H25 H -0.0653 0.1811 0.6318 0.023 Uiso 1 1 calc R . . . .
C26 C 0.00795(17) 0.3195(2) 0.59882(13) 0.0185(4) Uani 1 1 d . . . . .
H26 H -0.0346 0.3753 0.6168 0.022 Uiso 1 1 calc R . . . .
C27 C 0.09020(17) 0.3533(2) 0.56328(12) 0.0152(4) Uani 1 1 d . . . . .
C28 C 0.12737(17) 0.4671(2) 0.54676(13) 0.0172(4) Uani 1 1 d . . . . .
P1 P 0.40787(5) -0.04804(6) 0.64380(3) 0.02040(13) Uani 1 1 d . . . . .
F1 F 0.47633(14) 0.05153(15) 0.67424(9) 0.0321(4) Uani 1 1 d . . . . .
F2 F 0.33924(14) -0.14693(16) 0.61392(10) 0.0328(4) Uani 1 1 d . . . . .
F3 F 0.44180(16) -0.0142(2) 0.57171(9) 0.0406(5) Uani 1 1 d . . . . .
F4 F 0.31742(14) 0.04052(16) 0.63784(10) 0.0349(4) Uani 1 1 d . . . . .
F5 F 0.49747(13) -0.13591(16) 0.65136(9) 0.0298(4) Uani 1 1 d . . . . .
F6 F 0.37409(13) -0.08079(16) 0.71683(8) 0.0277(4) Uani 1 1 d . . . . .
P2 P 0.17915(6) 0.04597(7) 0.26183(4) 0.02746(15) Uani 1 1 d D . . . .
F7 F 0.16400(17) 0.1021(2) 0.33218(11) 0.0487(6) Uani 1 1 d . . . . .
F8 F 0.1926(3) -0.0101(2) 0.19118(11) 0.0712(9) Uani 1 1 d . . . . .
F9 F 0.0824(4) 0.1135(5) 0.2400(2) 0.0702(18) Uani 0.606(6) 1 d D U P A 1
F9A F 0.0679(6) 0.0266(11) 0.2504(5) 0.092(3) Uani 0.394(6) 1 d D U P A 2
F10 F 0.1095(4) -0.0606(3) 0.2801(2) 0.0474(12) Uani 0.606(6) 1 d D U P A 1
F10A F 0.1853(8) -0.0667(6) 0.3025(3) 0.069(3) Uani 0.394(6) 1 d D U P A 2
F11 F 0.2702(3) -0.0282(5) 0.2861(2) 0.0628(17) Uani 0.606(6) 1 d D U P A 1
F11A F 0.2925(5) 0.0658(10) 0.2711(4) 0.077(3) Uani 0.394(6) 1 d D U P A 2
F12 F 0.2470(5) 0.1494(4) 0.2459(3) 0.083(2) Uani 0.606(6) 1 d D U P A 1
F12A F 0.1731(6) 0.1630(5) 0.2185(3) 0.0454(17) Uani 0.394(6) 1 d D U P A 2
N1S N 0.2240(2) 0.6703(3) 0.34169(17) 0.0457(8) Uani 1 1 d . . . . .
C1S C 0.1596(3) 0.6924(3) 0.22089(19) 0.0421(8) Uani 1 1 d . . . . .
H1SA H 0.1903 0.6344 0.1932 0.063 Uiso 1 1 calc GR . . . .
H1SB H 0.1757 0.7689 0.2045 0.063 Uiso 1 1 calc GR . . . .
H1SC H 0.0883 0.6819 0.2195 0.063 Uiso 1 1 calc GR . . . .
C2S C 0.1959(2) 0.6804(3) 0.28828(19) 0.0361(7) Uani 1 1 d . . . . .

loop_
_atom_site_aniso_label
_atom_site_aniso_U_11
_atom_site_aniso_U_22
_atom_site_aniso_U_33
_atom_site_aniso_U_23
_atom_site_aniso_U_13
_atom_site_aniso_U_12
Ir1 0.01016(4) 0.01128(4) 0.01574(4) 0.00098(3) 0.00036(3) -0.00031(3)
N1 0.0168(9) 0.0151(9) 0.0207(10) 0.0006(7) -0.0009(8) -0.0006(7)
N2 0.0165(9) 0.0117(8) 0.0157(9) 0.0004(7) 0.0024(7) 0.0013(7)
N3 0.0127(8) 0.0135(8) 0.0169(9) -0.0005(7) 0.0012(7) 0.0009(7)
N4 0.0145(9) 0.0114(8) 0.0169(9) 0.0012(7) 0.0018(7) 0.0009(7)
N5 0.0097(8) 0.0138(9) 0.0167(9) 0.0002(7) -0.0003(7) -0.0031(6)
N6 0.0143(9) 0.0123(9) 0.0211(10) 0.0007(7) -0.0005(7) -0.0019(7)
N7 0.0146(9) 0.0140(9) 0.0349(13) 0.0015(8) 0.0018(9) 0.0001(7)
N8 0.0209(11) 0.0173(10) 0.0395(14) -0.0006(9) -0.0001(10) 0.0014(8)
N9 0.0202(10) 0.0158(10) 0.0327(12) -0.0008(9) 0.0020(9) 0.0022(8)
C1 0.0186(11) 0.0243(13) 0.0249(13) 0.0011(10) -0.0040(9) -0.0014(9)
C2 0.0255(14) 0.0331(16) 0.0332(16) 0.0028(12) -0.0117(12) -0.0002(11)
C3 0.0373(17) 0.0350(16) 0.0227(14) 0.0032(11) -0.0120(12) -0.0037(13)
C4 0.0306(14) 0.0287(14) 0.0194(12) 0.0030(10) -0.0018(10) -0.0033(11)
C5 0.0229(12) 0.0169(11) 0.0170(11) -0.0004(8) -0.0011(9) -0.0019(9)
C6 0.0192(11) 0.0117(10) 0.0180(11) 0.0004(8) 0.0019(8) 0.0003(8)
C7 0.0246(12) 0.0197(12) 0.0205(12) 0.0014(9) 0.0068(10) -0.0010(9)
C8 0.0205(12) 0.0206(12) 0.0261(13) 0.0002(9) 0.0101(10) -0.0011(9)
C9 0.0156(11) 0.0174(11) 0.0263(13) -0.0027(9) 0.0041(9) -0.0006(8)
C10 0.0152(10) 0.0112(9) 0.0189(11) -0.0019(8) 0.0011(8) -0.0005(8)
C11 0.0141(10) 0.0111(10) 0.0188(11) -0.0012(8) 0.0013(8) 0.0009(7)
C12 0.0144(10) 0.0168(11) 0.0238(12) -0.0022(9) -0.0023(9) 0.0012(8)
C13 0.0176(11) 0.0224(12) 0.0237(12) -0.0023(10) -0.0055(9) 0.0025(9)
C14 0.0239(12) 0.0218(12) 0.0181(11) -0.0006(9) -0.0011(9) 0.0024(10)
C15 0.0196(11) 0.0169(11) 0.0188(11) 0.0005(8) 0.0019(9) 0.0024(8)
C16 0.0174(11) 0.0161(11) 0.0222(12) -0.0030(9) 0.0027(9) 0.0033(8)
C17 0.0254(12) 0.0184(12) 0.0228(12) -0.0029(9) 0.0052(10) 0.0039(9)
C18 0.0255(12) 0.0136(11) 0.0231(12) -0.0012(9) 0.0002(10) 0.0009(9)
C19 0.0179(11) 0.0142(10) 0.0160(10) 0.0011(8) -0.0027(8) -0.0007(8)
C20 0.0150(10) 0.0126(10) 0.0127(10) 0.0006(7) -0.0010(8) -0.0004(7)
C21 0.0207(11) 0.0136(10) 0.0186(11) 0.0032(8) -0.0011(9) -0.0041(8)
C22 0.0109(9) 0.0139(10) 0.0137(10) 0.0002(7) -0.0008(7) -0.0003(7)
C23 0.0183(11) 0.0183(11) 0.0182(11) 0.0041(8) 0.0015(9) -0.0047(8)
C24 0.0130(10) 0.0184(11) 0.0132(10) -0.0003(8) 0.0006(8) -0.0019(8)
C25 0.0159(10) 0.0239(12) 0.0175(11) 0.0003(9) 0.0036(8) -0.0011(9)
C26 0.0137(10) 0.0208(11) 0.0211(11) -0.0028(9) 0.0032(8) 0.0020(8)
C27 0.0124(10) 0.0136(10) 0.0196(11) -0.0019(8) 0.0010(8) 0.0005(8)
C28 0.0128(10) 0.0146(11) 0.0241(12) -0.0005(8) -0.0010(8) 0.0003(8)
P1 0.0238(3) 0.0219(3) 0.0156(3) -0.0001(2) 0.0014(2) 0.0021(2)
F1 0.0385(10) 0.0253(9) 0.0322(9) -0.0007(7) -0.0034(8) -0.0066(7)
F2 0.0314(9) 0.0330(9) 0.0337(10) -0.0101(8) -0.0029(7) -0.0018(7)
F3 0.0455(12) 0.0591(13) 0.0174(9) 0.0087(8) 0.0041(8) -0.0037(10)
F4 0.0371(10) 0.0332(10) 0.0340(10) 0.0012(8) -0.0059(8) 0.0132(8)
F5 0.0232(8) 0.0291(9) 0.0372(10) -0.0017(7) 0.0045(7) 0.0048(7)
F6 0.0276(8) 0.0371(10) 0.0185(8) 0.0046(7) 0.0046(6) 0.0005(7)
P2 0.0319(4) 0.0312(4) 0.0193(3) -0.0014(3) 0.0026(3) -0.0090(3)
F7 0.0503(13) 0.0630(15) 0.0331(11) -0.0200(10) 0.0071(10) -0.0101(11)
F8 0.129(3) 0.0618(17) 0.0230(11) -0.0107(10) 0.0158(14) -0.0080(17)
F9 0.087(4) 0.074(3) 0.049(3) -0.002(2) -0.029(2) 0.039(3)
F9A 0.057(4) 0.131(8) 0.088(6) -0.006(6) -0.014(4) -0.050(5)
F10 0.062(3) 0.039(2) 0.042(2) -0.0010(16) 0.0090(19) -0.0245(19)
F10A 0.122(7) 0.042(3) 0.043(4) 0.006(3) 0.030(4) -0.005(4)
F11 0.046(2) 0.084(4) 0.058(3) -0.027(3) -0.016(2) 0.026(2)
F11A 0.030(3) 0.124(7) 0.076(5) 0.039(5) -0.003(3) 0.003(4)
F12 0.113(5) 0.051(3) 0.088(4) -0.024(3) 0.067(4) -0.049(3)
F12A 0.060(4) 0.045(3) 0.031(3) 0.006(2) 0.008(3) 0.011(3)
N1S 0.0306(15) 0.066(2) 0.0409(17) -0.0054(15) 0.0074(13) 0.0047(14)
C1S 0.0314(16) 0.048(2) 0.047(2) -0.0107(16) -0.0040(14) 0.0123(15)
C2S 0.0194(13) 0.0420(18) 0.047(2) -0.0098(15) 0.0084(12) 0.0049(12)

loop_
_atom_type_symbol
_atom_type_description
_atom_type_scat_dispersion_real
_atom_type_scat_dispersion_imag
_atom_type_scat_source
C C 0.0033 0.0016 'International Tables Vol C Tables 4.2.6.8 and 6.1.1.4'
H H 0.0000 0.0000 'International Tables Vol C Tables 4.2.6.8 and 6.1.1.4'
F F 0.0171 0.0103 'International Tables Vol C Tables 4.2.6.8 and 6.1.1.4'
Ir Ir -1.4442 7.9887 'International Tables Vol C Tables 4.2.6.8 and 6.1.1.4'
N N 0.0061 0.0033 'International Tables Vol C Tables 4.2.6.8 and 6.1.1.4'
P P 0.1023 0.0942 'International Tables Vol C Tables 4.2.6.8 and 6.1.1.4'

loop_
_geom_angle_atom_site_label_1
_geom_angle_atom_site_label_2
_geom_angle_atom_site_label_3
_geom_angle
_geom_angle_site_symmetry_1
_geom_angle_site_symmetry_3
_geom_angle_publ_flag
N1 Ir1 N3 159.63(8) . . ?
N1 Ir1 N4 93.43(8) . . ?
N1 Ir1 N6 88.33(8) . . ?
N2 Ir1 N1 79.83(8) . . ?
N2 Ir1 N3 80.09(8) . . ?
N2 Ir1 N4 97.33(8) . . ?
N2 Ir1 N5 177.76(8) . . ?
N2 Ir1 N6 104.82(8) . . ?
N3 Ir1 N4 92.43(8) . . ?
N5 Ir1 N1 99.71(8) . . ?
N5 Ir1 N3 100.49(8) . . ?
N5 Ir1 N4 80.49(8) . . ?
N5 Ir1 N6 77.33(8) . . ?
N6 Ir1 N3 93.56(8) . . ?
N6 Ir1 N4 157.73(8) . . ?
C1 N1 Ir1 126.56(19) . . ?
C1 N1 C5 119.4(2) . . ?
C5 N1 Ir1 113.75(16) . . ?
C6 N2 Ir1 118.50(17) . . ?
C6 N2 C10 123.1(2) . . ?
C10 N2 Ir1 118.36(16) . . ?
C11 N3 Ir1 113.01(16) . . ?
C15 N3 Ir1 127.37(17) . . ?
C15 N3 C11 119.5(2) . . ?
C16 N4 Ir1 131.70(17) . . ?
C16 N4 C20 117.4(2) . . ?
C20 N4 Ir1 110.85(15) . . ?
C22 N5 Ir1 115.93(15) . . ?
C27 N5 Ir1 121.62(16) . . ?
C27 N5 C22 122.4(2) . . ?
N7 N6 Ir1 138.27(17) . . ?
N7 N6 C28 106.9(2) . . ?
C28 N6 Ir1 114.38(15) . . ?
N8 N7 N6 106.7(2) . . ?
N7 N8 N9 111.3(2) . . ?
C28 N9 N8 105.0(2) . . ?
N1 C1 C2 121.6(3) . . ?
C3 C2 C1 119.4(3) . . ?
C2 C3 C4 119.5(3) . . ?
C5 C4 C3 119.0(3) . . ?
N1 C5 C4 121.0(2) . . ?
N1 C5 C6 115.2(2) . . ?
C4 C5 C6 123.8(2) . . ?
N2 C6 C5 112.6(2) . . ?
N2 C6 C7 119.5(2) . . ?
C7 C6 C5 127.9(2) . . ?
C8 C7 C6 118.5(2) . . ?
C9 C8 C7 121.0(2) . . ?
C10 C9 C8 118.7(2) . . ?
N2 C10 C9 119.3(2) . . ?
N2 C10 C11 112.9(2) . . ?
C9 C10 C11 127.9(2) . . ?
N3 C11 C10 115.5(2) . . ?
N3 C11 C12 120.7(2) . . ?
C12 C11 C10 123.8(2) . . ?
C13 C12 C11 119.1(2) . . ?
C14 C13 C12 120.0(2) . . ?
C13 C14 C15 118.7(2) . . ?
N3 C15 C14 121.9(2) . . ?
N4 C16 C17 122.6(2) . . ?
C18 C17 C16 120.2(2) . . ?
C17 C18 C19 118.9(2) . . ?
C18 C19 C21 124.7(2) . . ?
C20 C19 C18 117.1(2) . . ?
C20 C19 C21 118.2(2) . . ?
N4 C20 C19 123.6(2) . . ?
N4 C20 C22 117.7(2) . . ?
C19 C20 C22 118.7(2) . . ?
C23 C21 C19 122.2(2) . . ?
N5 C22 C20 115.0(2) . . ?
N5 C22 C24 121.4(2) . . ?
C24 C22 C20 123.6(2) . . ?
C21 C23 C24 120.4(2) . . ?
C22 C24 C23 116.7(2) . . ?
C22 C24 C25 116.5(2) . . ?
C25 C24 C23 126.8(2) . . ?
C26 C25 C24 121.1(2) . . ?
C25 C26 C27 119.1(2) . . ?
N5 C27 C26 119.5(2) . . ?
N5 C27 C28 109.4(2) . . ?
C26 C27 C28 131.1(2) . . ?
N6 C28 C27 117.1(2) . . ?
N9 C28 N6 110.2(2) . . ?
N9 C28 C27 132.7(2) . . ?
F1 P1 F4 90.11(11) . . ?
F1 P1 F6 89.59(10) . . ?
F2 P1 F1 179.61(12) . . ?
F2 P1 F4 89.67(11) . . ?
F2 P1 F5 90.73(10) . . ?
F2 P1 F6 90.08(10) . . ?
F3 P1 F1 89.78(11) . . ?
F3 P1 F2 90.55(11) . . ?
F3 P1 F4 90.49(11) . . ?
F3 P1 F5 90.65(11) . . ?
F3 P1 F6 179.33(12) . . ?
F5 P1 F1 89.48(10) . . ?
F5 P1 F4 178.79(11) . . ?
F5 P1 F6 89.55(10) . . ?
F6 P1 F4 89.31(10) . . ?
F7 P2 F8 179.17(17) . . ?
F7 P2 F9 85.6(2) . . ?
F7 P2 F10 91.32(17) . . ?
F7 P2 F12A 97.7(2) . . ?
F8 P2 F9 93.7(2) . . ?
F8 P2 F10 88.27(18) . . ?
F8 P2 F12A 82.1(2) . . ?
F9 P2 F10 87.5(3) . . ?
F9A P2 F7 92.8(4) . . ?
F9A P2 F8 86.4(4) . . ?
F9A P2 F10A 89.8(6) . . ?
F9A P2 F11A 178.3(5) . . ?
F9A P2 F12A 90.2(5) . . ?
F10A P2 F7 82.9(3) . . ?
F10A P2 F8 97.2(3) . . ?
F10A P2 F11A 91.1(5) . . ?
F10A P2 F12A 179.3(3) . . ?
F11 P2 F7 93.50(19) . . ?
F11 P2 F8 87.2(2) . . ?
F11 P2 F9 175.6(3) . . ?
F11 P2 F10 88.2(3) . . ?
F11A P2 F7 88.8(4) . . ?
F11A P2 F8 92.1(4) . . ?
F11A P2 F12A 88.8(4) . . ?
F12 P2 F7 87.5(2) . . ?
F12 P2 F8 92.9(2) . . ?
F12 P2 F9 92.9(4) . . ?
F12 P2 F10 178.7(3) . . ?
F12 P2 F11 91.4(4) . . ?
N1S C2S C1S 179.4(4) . . ?

loop_
_geom_bond_atom_site_label_1
_geom_bond_atom_site_label_2
_geom_bond_distance
_geom_bond_site_symmetry_2
_geom_bond_publ_flag
Ir1 N1 2.045(2) . ?
Ir1 N2 1.972(2) . ?
Ir1 N3 2.060(2) . ?
Ir1 N4 2.069(2) . ?
Ir1 N5 2.0007(19) . ?
Ir1 N6 2.047(2) . ?
N1 C1 1.344(3) . ?
N1 C5 1.366(3) . ?
N2 C6 1.346(3) . ?
N2 C10 1.354(3) . ?
N3 C11 1.376(3) . ?
N3 C15 1.343(3) . ?
N4 C16 1.322(3) . ?
N4 C20 1.382(3) . ?
N5 C22 1.348(3) . ?
N5 C27 1.337(3) . ?
N6 N7 1.338(3) . ?
N6 C28 1.362(3) . ?
N7 N8 1.328(3) . ?
N8 N9 1.346(3) . ?
N9 C28 1.321(3) . ?
C1 C2 1.385(4) . ?
C2 C3 1.372(5) . ?
C3 C4 1.393(4) . ?
C4 C5 1.383(4) . ?
C5 C6 1.478(4) . ?
C6 C7 1.392(3) . ?
C7 C8 1.391(4) . ?
C8 C9 1.390(4) . ?
C9 C10 1.389(3) . ?
C10 C11 1.476(3) . ?
C11 C12 1.388(3) . ?
C12 C13 1.388(4) . ?
C13 C14 1.383(4) . ?
C14 C15 1.390(4) . ?
C16 C17 1.405(4) . ?
C17 C18 1.372(4) . ?
C18 C19 1.415(3) . ?
C19 C20 1.396(3) . ?
C19 C21 1.442(3) . ?
C20 C22 1.419(3) . ?
C21 C23 1.365(4) . ?
C22 C24 1.394(3) . ?
C23 C24 1.439(3) . ?
C24 C25 1.418(3) . ?
C25 C26 1.378(4) . ?
C26 C27 1.403(3) . ?
C27 C28 1.464(3) . ?
P1 F1 1.6065(19) . ?
P1 F2 1.5980(19) . ?
P1 F3 1.595(2) . ?
P1 F4 1.6121(19) . ?
P1 F5 1.6004(19) . ?
P1 F6 1.6087(17) . ?
P2 F7 1.589(2) . ?
P2 F8 1.591(2) . ?
P2 F9 1.592(4) . ?
P2 F9A 1.546(7) . ?
P2 F10 1.614(4) . ?
P2 F10A 1.556(6) . ?
P2 F11 1.584(4) . ?
P2 F11A 1.571(6) . ?
P2 F12 1.560(4) . ?
P2 F12A 1.627(6) . ?
N1S C2S 1.149(5) . ?
C1S C2S 1.452(5) . ?
